data_7114405
loop_
_publ_author_name
'Lu, Wei'
'Zhu, Nianyong'
'Che, Chi-Ming'

_publ_section_title
;
 Tethered trinuclear cyclometalated platinum(ii) complexes: from crystal
 engineering to tunable emission energyElectronic supplementary
 information (ESI) available: schemetic drawings for 1--4, perspective
 view of cation of 4(ClO4)3&#x00B7;1.5Et2O&#x00B7;CH3CN and refinement
 details for X-ray crystallography. See
 http://www.rsc.org/suppdata/cc/b2/b200723a/
;
_journal_issue 8
_journal_name_full 'Chemical Communications'
_journal_page_first 900
_journal_paper_doi 10.1039/b200723a
_journal_year 2002
_chemical_formula_moiety 'C80 H80 Cl3 N6 O12 P3 Pt3'
_chemical_formula_sum 'C90 H85 Cl3 N7 O14 P3 Pt3'
_chemical_formula_weight 2273.22
_chemical_name_systematic 'Complex 2(ClO4)3.2Et2O.CH3CN'
_space_group_IT_number 2
_symmetry_cell_setting triclinic
_symmetry_space_group_name_Hall '-P 1'
_symmetry_space_group_name_H-M 'P -1'
_atom_sites_solution_hydrogens geom
_atom_sites_solution_primary direct
_atom_sites_solution_secondary difmap
_audit_creation_method SHELXL-97
_cell_angle_alpha 82.20(3)
_cell_angle_beta 89.42(3)
_cell_angle_gamma 88.49(3)
_cell_formula_units_Z 2
_cell_length_a 12.398(3)
_cell_length_b 15.449(3)
_cell_length_c 23.519(5)
_cell_measurement_reflns_used 0
_cell_measurement_temperature 301(2)
_cell_measurement_theta_max 0
_cell_measurement_theta_min 0
_cell_volume 4461.4(17)
_computing_cell_refinement Scalepack
_computing_data_collection MarControl
_computing_data_reduction Denzo
_computing_molecular_graphics 'Ortep-3 for Windows (Farrugia, 1997)'
_computing_publication_material 'WinGX publication routines (Farrugia, 1999)'
_computing_structure_refinement 'SHELXL-97 (Sheldrick, 1997)'
_computing_structure_solution 'SHELXS-97 (Sheldrick, 1997)'
_diffrn_ambient_temperature 301(2)
_diffrn_measured_fraction_theta_full 0.912
_diffrn_measured_fraction_theta_max 0.912
_diffrn_radiation_monochromator graphite
_diffrn_radiation_source 'fine-focus sealed tube'
_diffrn_radiation_type MoK\a
_diffrn_radiation_wavelength 0.71069
_diffrn_reflns_av_R_equivalents 0.0377
_diffrn_reflns_av_sigmaI/netI 0.0705
_diffrn_reflns_limit_h_max 13
_diffrn_reflns_limit_h_min -13
_diffrn_reflns_limit_k_max 18
_diffrn_reflns_limit_k_min -18
_diffrn_reflns_limit_l_max 28
_diffrn_reflns_limit_l_min -27
_diffrn_reflns_number 28959
_diffrn_reflns_theta_full 25.35
_diffrn_reflns_theta_max 25.35
_diffrn_reflns_theta_min 1.33
_exptl_absorpt_coefficient_mu 4.902
_exptl_absorpt_correction_type none
_exptl_crystal_colour orange
_exptl_crystal_density_diffrn 1.689
_exptl_crystal_density_method 'not measured'
_exptl_crystal_description prism
_exptl_crystal_F_000 2224
_exptl_crystal_size_max 0.3
_exptl_crystal_size_mid 0.2
_exptl_crystal_size_min 0.2
_refine_diff_density_max 1.402
_refine_diff_density_min -2.173
_refine_diff_density_rms 0.203
_refine_ls_extinction_method none
_refine_ls_goodness_of_fit_ref 0.949
_refine_ls_hydrogen_treatment mixed
_refine_ls_matrix_type full
_refine_ls_number_parameters 1000
_refine_ls_number_reflns 14897
_refine_ls_number_restraints 8
_refine_ls_restrained_S_all 0.951
_refine_ls_R_factor_all 0.0629
_refine_ls_R_factor_gt 0.0429
_refine_ls_shift/su_max 0.007
_refine_ls_shift/su_mean 0.000
_refine_ls_structure_factor_coef Fsqd
_refine_ls_weighting_details 'calc w=1/[\s^2^(Fo^2^)+(0.0738P)^2^+0.0000P] where P=(Fo^2^+2Fc^2^)/3'
_refine_ls_weighting_scheme calc
_refine_ls_wR_factor_gt 0.1120
_refine_ls_wR_factor_ref 0.1248
_reflns_number_gt 10556
_reflns_number_total 14897
_reflns_threshold_expression >2sigma(I)
_cod_data_source_file b200723a.txt
_cod_data_source_block mar362
_cod_database_code 7114405

loop_
_symmetry_equiv_pos_as_xyz
'x, y, z'
'-x, -y, -z'

loop_
_atom_site_label
_atom_site_type_symbol
_atom_site_fract_x
_atom_site_fract_y
_atom_site_fract_z
_atom_site_U_iso_or_equiv
_atom_site_adp_type
_atom_site_occupancy
_atom_site_symmetry_multiplicity
_atom_site_calc_flag
_atom_site_refinement_flags
Pt1 Pt 0.72142(3) 0.44137(2) 0.205574(14) 0.05308(10) Uani 1 1 d .
Pt2 Pt 0.76448(2) 0.27084(2) 0.308589(13) 0.04798(10) Uani 1 1 d .
Pt3 Pt 0.83383(2) 0.05521(2) 0.381141(13) 0.04874(10) Uani 1 1 d .
P1 P 0.77895(15) 0.35778(14) 0.13994(9) 0.0480(5) Uani 1 1 d .
P2 P 0.72316(15) 0.19740(13) 0.23512(8) 0.0443(4) Uani 1 1 d .
P3 P 0.76999(15) 0.00392(13) 0.30270(8) 0.0464(5) Uani 1 1 d .
N1 N 0.8688(6) 0.4730(4) 0.2472(3) 0.0603(18) Uani 1 1 d .
N2 N 0.6656(6) 0.5221(5) 0.2606(3) 0.0652(19) Uani 1 1 d .
N3 N 0.6146(5) 0.3260(4) 0.3400(3) 0.0601(18) Uani 1 1 d .
N4 N 0.8115(6) 0.3267(4) 0.3776(3) 0.0603(18) Uani 1 1 d .
N5 N 1.0072(5) 0.0334(5) 0.3704(3) 0.0594(17) Uani 1 1 d .
N6 N 0.8949(6) 0.1040(4) 0.4490(3) 0.0533(16) Uani 1 1 d .
C1 C 0.9692(7) 0.4463(6) 0.2386(4) 0.069(2) Uani 1 1 d .
H1 H 0.9834 0.4127 0.2093 0.082 Uiso 1 1 calc R
C2 C 1.0535(9) 0.4668(8) 0.2719(5) 0.092(3) Uani 1 1 d .
H2 H 1.1237 0.4486 0.2645 0.110 Uiso 1 1 calc R
C3 C 1.0325(11) 0.5138(8) 0.3156(5) 0.099(4) Uani 1 1 d .
H3 H 1.0887 0.5270 0.3387 0.118 Uiso 1 1 calc R
C4 C 0.9275(10) 0.5428(7) 0.3265(5) 0.086(3) Uani 1 1 d .
H4 H 0.9121 0.5744 0.3567 0.103 Uiso 1 1 calc R
C5 C 0.8478(8) 0.5224(6) 0.2904(4) 0.071(3) Uani 1 1 d .
C6 C 0.7352(8) 0.5511(6) 0.2973(4) 0.070(2) Uani 1 1 d .
C7 C 0.6951(13) 0.6053(8) 0.3358(5) 0.107(4) Uani 1 1 d .
H7 H 0.7407 0.6253 0.3620 0.129 Uiso 1 1 calc R
C8 C 0.5857(12) 0.6293(9) 0.3346(6) 0.113(4) Uani 1 1 d .
H8 H 0.5586 0.6672 0.3591 0.136 Uiso 1 1 calc R
C9 C 0.5187(10) 0.5973(7) 0.2975(5) 0.094(3) Uani 1 1 d .
H9 H 0.4456 0.6127 0.2974 0.112 Uiso 1 1 calc R
C10 C 0.5578(8) 0.5418(6) 0.2595(4) 0.068(2) Uani 1 1 d .
C11 C 0.5003(8) 0.4966(6) 0.2193(4) 0.070(3) Uani 1 1 d .
C12 C 0.5613(6) 0.4393(5) 0.1887(3) 0.056(2) Uani 1 1 d .
C13 C 0.5041(7) 0.3880(6) 0.1550(4) 0.067(2) Uani 1 1 d .
H13 H 0.5412 0.3491 0.1345 0.081 Uiso 1 1 calc R
C14 C 0.3912(7) 0.3950(8) 0.1520(4) 0.081(3) Uani 1 1 d .
H14 H 0.3543 0.3599 0.1301 0.097 Uiso 1 1 calc R
C15 C 0.3343(9) 0.4530(9) 0.1811(5) 0.099(4) Uani 1 1 d .
H15 H 0.2596 0.4584 0.1779 0.119 Uiso 1 1 calc R
C16 C 0.3879(8) 0.5018(8) 0.2140(5) 0.083(3) Uani 1 1 d .
H16 H 0.3490 0.5404 0.2340 0.100 Uiso 1 1 calc R
C17 C 0.5158(7) 0.3302(5) 0.3161(4) 0.069(3) Uani 1 1 d .
H17 H 0.5069 0.3081 0.2817 0.083 Uiso 1 1 calc R
C18 C 0.4255(8) 0.3672(7) 0.3419(5) 0.088(3) Uani 1 1 d .
H18 H 0.3580 0.3686 0.3249 0.106 Uiso 1 1 calc R
C19 C 0.4390(10) 0.4006(8) 0.3917(6) 0.097(4) Uani 1 1 d .
H19 H 0.3805 0.4248 0.4096 0.117 Uiso 1 1 calc R
C20 C 0.5424(11) 0.3981(8) 0.4159(5) 0.102(4) Uani 1 1 d .
H20 H 0.5525 0.4203 0.4503 0.123 Uiso 1 1 calc R
C21 C 0.6285(9) 0.3630(6) 0.3890(4) 0.071(3) Uani 1 1 d .
C22 C 0.7404(8) 0.3645(6) 0.4080(4) 0.067(2) Uani 1 1 d .
C23 C 0.7737(11) 0.4034(7) 0.4546(4) 0.094(3) Uani 1 1 d .
H23 H 0.7241 0.4299 0.4771 0.113 Uiso 1 1 calc R
C24 C 0.8823(12) 0.4015(8) 0.4666(5) 0.101(4) Uani 1 1 d .
H24 H 0.9067 0.4287 0.4968 0.122 Uiso 1 1 calc R
C25 C 0.9541(10) 0.3604(7) 0.4348(4) 0.083(3) Uani 1 1 d .
H25 H 1.0270 0.3581 0.4440 0.100 Uiso 1 1 calc R
C26 C 0.9191(8) 0.3221(6) 0.3892(4) 0.068(2) Uani 1 1 d .
C27 C 0.9826(7) 0.2784(6) 0.3482(4) 0.061(2) Uani 1 1 d .
C28 C 0.9256(7) 0.2481(5) 0.3035(4) 0.056(2) Uani 1 1 d .
C29 C 0.9916(6) 0.2134(6) 0.2630(4) 0.064(2) Uani 1 1 d .
H29 H 0.9585 0.1925 0.2325 0.077 Uiso 1 1 calc R
C30 C 1.1023(8) 0.2084(7) 0.2658(5) 0.083(3) Uani 1 1 d .
H30 H 1.1423 0.1867 0.2370 0.100 Uiso 1 1 calc R
C31 C 1.1525(8) 0.2355(7) 0.3110(6) 0.090(3) Uani 1 1 d .
H31 H 1.2272 0.2302 0.3136 0.108 Uiso 1 1 calc R
C32 C 1.0944(8) 0.2708(6) 0.3531(5) 0.079(3) Uani 1 1 d .
H32 H 1.1292 0.2890 0.3841 0.095 Uiso 1 1 calc R
C33 C 1.0607(7) -0.0026(6) 0.3296(4) 0.071(3) Uani 1 1 d .
H33 H 1.0224 -0.0161 0.2983 0.085 Uiso 1 1 calc R
C34 C 1.1711(8) -0.0206(7) 0.3319(5) 0.086(3) Uani 1 1 d .
H34 H 1.2064 -0.0454 0.3027 0.103 Uiso 1 1 calc R
C35 C 1.2273(8) -0.0005(7) 0.3792(5) 0.083(3) Uani 1 1 d .
H35 H 1.3008 -0.0134 0.3828 0.099 Uiso 1 1 calc R
C36 C 1.1733(7) 0.0381(6) 0.4199(5) 0.074(3) Uani 1 1 d .
H36 H 1.2103 0.0527 0.4513 0.089 Uiso 1 1 calc R
C37 C 1.0644(7) 0.0560(5) 0.4150(4) 0.062(2) Uani 1 1 d .
C38 C 1.0026(8) 0.0988(5) 0.4574(4) 0.064(2) Uani 1 1 d .
C39 C 1.0445(9) 0.1371(7) 0.5021(5) 0.083(3) Uani 1 1 d .
H39 H 1.1184 0.1352 0.5087 0.099 Uiso 1 1 calc R
C40 C 0.9744(10) 0.1784(7) 0.5366(4) 0.085(3) Uani 1 1 d .
H40 H 1.0012 0.2053 0.5665 0.102 Uiso 1 1 calc R
C41 C 0.8659(9) 0.1795(6) 0.5268(4) 0.077(3) Uani 1 1 d .
H41 H 0.8188 0.2058 0.5507 0.092 Uiso 1 1 calc R
C42 C 0.8262(8) 0.1424(5) 0.4823(4) 0.059(2) Uani 1 1 d .
C43 C 0.7132(7) 0.1360(6) 0.4658(4) 0.062(2) Uani 1 1 d .
C44 C 0.6938(6) 0.0923(5) 0.4186(3) 0.0530(19) Uani 1 1 d .
C45 C 0.5890(7) 0.0812(6) 0.4060(4) 0.068(2) Uani 1 1 d .
H45 H 0.5729 0.0499 0.3762 0.081 Uiso 1 1 calc R
C46 C 0.5040(8) 0.1156(8) 0.4368(5) 0.089(3) Uani 1 1 d .
H46 H 0.4328 0.1069 0.4273 0.107 Uiso 1 1 calc R
C47 C 0.5258(10) 0.1618(8) 0.4806(5) 0.100(4) Uani 1 1 d .
H47 H 0.4697 0.1862 0.5002 0.120 Uiso 1 1 calc R
C48 C 0.6308(8) 0.1722(7) 0.4956(4) 0.079(3) Uani 1 1 d .
H48 H 0.6464 0.2034 0.5255 0.095 Uiso 1 1 calc R
C49 C 0.7811(6) 0.2393(5) 0.1642(3) 0.0519(19) Uani 1 1 d .
C50 C 0.7822(6) 0.0852(5) 0.2386(3) 0.0494(18) Uani 1 1 d .
C51 C 0.9161(6) 0.3811(6) 0.1139(4) 0.062(2) Uani 1 1 d .
C52 C 0.9383(8) 0.4676(8) 0.0981(5) 0.090(3) Uani 1 1 d .
H52 H 0.8869 0.5105 0.1039 0.108 Uiso 1 1 calc R
C53 C 1.0403(11) 0.4921(11) 0.0728(5) 0.126(5) Uani 1 1 d .
H53 H 1.0547 0.5501 0.0594 0.152 Uiso 1 1 calc R
C54 C 1.1178(10) 0.4252(13) 0.0689(6) 0.131(6) Uani 1 1 d .
H54 H 1.1869 0.4399 0.0559 0.158 Uiso 1 1 calc R
C55 C 1.0948(10) 0.3399(11) 0.0834(6) 0.129(5) Uani 1 1 d .
H55 H 1.1462 0.2967 0.0783 0.154 Uiso 1 1 calc R
C56 C 0.9945(8) 0.3173(8) 0.1059(5) 0.097(4) Uani 1 1 d .
H56 H 0.9790 0.2586 0.1159 0.116 Uiso 1 1 calc R
C57 C 0.7109(6) 0.3718(6) 0.0712(3) 0.054(2) Uani 1 1 d .
C58 C 0.7103(9) 0.3066(8) 0.0356(4) 0.090(3) Uani 1 1 d .
H58 H 0.7394 0.2515 0.0484 0.108 Uiso 1 1 calc R
C59 C 0.6663(11) 0.3237(10) -0.0191(5) 0.111(4) Uani 1 1 d .
H59 H 0.6632 0.2792 -0.0420 0.134 Uiso 1 1 calc R
C60 C 0.6274(9) 0.4060(11) -0.0395(5) 0.107(4) Uani 1 1 d .
H60 H 0.5993 0.4171 -0.0764 0.128 Uiso 1 1 calc R
C61 C 0.6296(7) 0.4720(9) -0.0059(5) 0.090(4) Uani 1 1 d .
H61 H 0.6048 0.5280 -0.0201 0.108 Uiso 1 1 calc R
C62 C 0.6687(7) 0.4545(7) 0.0487(4) 0.076(3) Uani 1 1 d .
H62 H 0.6674 0.4990 0.0717 0.091 Uiso 1 1 calc R
C63 C 0.5826(6) 0.1762(5) 0.2228(4) 0.059(2) Uani 1 1 d .
C64 C 0.5181(7) 0.1557(6) 0.2698(5) 0.075(3) Uani 1 1 d .
H64 H 0.5443 0.1593 0.3063 0.090 Uiso 1 1 calc R
C65 C 0.4128(10) 0.1293(8) 0.2630(8) 0.113(5) Uani 1 1 d .
H65 H 0.3705 0.1148 0.2956 0.136 Uiso 1 1 calc R
C66 C 0.3707(11) 0.1241(9) 0.2126(10) 0.131(7) Uani 1 1 d .
H66 H 0.2995 0.1079 0.2094 0.158 Uiso 1 1 calc R
C67 C 0.4341(11) 0.1430(9) 0.1649(8) 0.125(6) Uani 1 1 d .
H67 H 0.4059 0.1392 0.1289 0.151 Uiso 1 1 calc R
C68 C 0.5406(8) 0.1681(7) 0.1696(5) 0.081(3) Uani 1 1 d .
H68 H 0.5834 0.1793 0.1368 0.097 Uiso 1 1 calc R
C69 C 0.6399(6) -0.0473(5) 0.3032(4) 0.054(2) Uani 1 1 d .
C70 C 0.6063(7) -0.0996(6) 0.3521(4) 0.068(2) Uani 1 1 d .
H70 H 0.6461 -0.1026 0.3857 0.081 Uiso 1 1 calc R
C71 C 0.5145(8) -0.1472(6) 0.3516(5) 0.084(3) Uani 1 1 d .
H71 H 0.4924 -0.1814 0.3851 0.101 Uiso 1 1 calc R
C72 C 0.4556(9) -0.1455(7) 0.3036(6) 0.092(3) Uani 1 1 d .
H72 H 0.3931 -0.1776 0.3040 0.110 Uiso 1 1 calc R
C73 C 0.4888(8) -0.0959(7) 0.2543(5) 0.089(3) Uani 1 1 d .
H73 H 0.4493 -0.0950 0.2208 0.107 Uiso 1 1 calc R
C74 C 0.5803(7) -0.0472(6) 0.2538(4) 0.067(2) Uani 1 1 d .
H74 H 0.6023 -0.0139 0.2199 0.081 Uiso 1 1 calc R
C75 C 0.8521(6) -0.0866(5) 0.2830(3) 0.0512(19) Uani 1 1 d .
C76 C 0.8764(7) -0.1552(5) 0.3263(4) 0.062(2) Uani 1 1 d .
H76 H 0.8472 -0.1543 0.3628 0.074 Uiso 1 1 calc R
C77 C 0.9416(8) -0.2229(6) 0.3159(5) 0.077(3) Uani 1 1 d .
H77 H 0.9590 -0.2676 0.3453 0.093 Uiso 1 1 calc R
C78 C 0.9817(10) -0.2249(8) 0.2619(6) 0.107(4) Uani 1 1 d .
H78 H 1.0254 -0.2720 0.2545 0.128 Uiso 1 1 calc R
C79 C 0.9592(10) -0.1602(7) 0.2188(5) 0.106(4) Uani 1 1 d .
H79 H 0.9873 -0.1633 0.1823 0.127 Uiso 1 1 calc R
C80 C 0.8950(8) -0.0895(7) 0.2286(4) 0.079(3) Uani 1 1 d .
H80 H 0.8805 -0.0444 0.1991 0.095 Uiso 1 1 calc R
Cl1 Cl 0.0852(3) 0.0593(2) 0.13378(15) 0.1060(10) Uani 1 1 d .
Cl2 Cl 0.7491(2) 0.6811(2) 0.48107(11) 0.0874(8) Uani 1 1 d .
Cl3 Cl 0.7523(2) 0.3467(2) 0.62881(12) 0.0882(8) Uani 1 1 d .
O1 O 0.0683(9) -0.0142(8) 0.1034(5) 0.165(4) Uiso 1 1 d .
O2 O 0.1537(10) 0.1190(8) 0.1049(5) 0.171(4) Uiso 1 1 d .
O3 O 0.1312(9) 0.0237(8) 0.1896(6) 0.170(4) Uiso 1 1 d .
O4 O -0.0184(8) 0.0973(7) 0.1446(4) 0.143(3) Uiso 1 1 d .
O5 O 0.6545(8) 0.6403(7) 0.4709(5) 0.150(4) Uiso 1 1 d .
O6 O 0.8476(12) 0.6442(11) 0.4575(7) 0.093(4) Uiso 0.50 1 d P
O7 O 0.7617(11) 0.7021(11) 0.5366(6) 0.085(4) Uiso 0.50 1 d P
O8 O 0.7263(15) 0.7613(14) 0.4448(9) 0.131(6) Uiso 0.50 1 d P
O6' O 0.7878(16) 0.6389(15) 0.5320(9) 0.134(6) Uiso 0.50 1 d P
O7' O 0.738(3) 0.773(2) 0.5049(16) 0.249(14) Uiso 0.50 1 d P
O8' O 0.8236(16) 0.6977(14) 0.4385(9) 0.126(6) Uiso 0.50 1 d P
O9 O 0.8563(7) 0.3465(6) 0.6055(4) 0.122(3) Uiso 1 1 d .
O10 O 0.6847(15) 0.2885(14) 0.6071(8) 0.117(6) Uiso 0.50 1 d P
O11 O 0.7451(13) 0.3288(13) 0.6901(8) 0.114(6) Uiso 0.50 1 d P
O12 O 0.7393(13) 0.3923(13) 0.6761(8) 0.108(5) Uiso 0.50 1 d P
O10' O 0.764(2) 0.244(2) 0.6517(14) 0.228(12) Uiso 0.50 1 d P
O11' O 0.6592(14) 0.3456(13) 0.5945(8) 0.113(6) Uiso 0.50 1 d P
O12' O 0.7278(19) 0.4399(17) 0.6143(11) 0.174(9) Uiso 0.50 1 d P
N7 N 0.7166(14) 0.0517(12) 0.0960(8) 0.186(7) Uiso 1 1 d .
C81 C 0.7662(16) 0.0250(14) 0.0701(9) 0.157(7) Uiso 1 1 d .
C82 C 0.8299(19) -0.0390(17) 0.0417(11) 0.228(10) Uiso 1 1 d .
O13 O 0.672(2) 0.1634(19) 0.8725(12) 0.361(12) Uiso 1 1 d .
C83 C 0.723(3) 0.226(2) 0.8173(14) 0.276(13) Uiso 1 1 d .
C84 C 0.805(3) 0.282(2) 0.8320(15) 0.306(15) Uiso 1 1 d .
C85 C 0.628(4) 0.062(3) 0.9195(18) 0.36(2) Uiso 1 1 d .
C86 C 0.528(5) 0.058(4) 0.938(2) 0.56(4) Uiso 1 1 d .
O14 O 1.325(2) 0.2528(19) 0.9124(13) 0.205(11) Uiso 0.50 1 d PD
C87 C 1.378(3) 0.269(3) 0.8562(14) 0.187(16) Uiso 0.50 1 d PD
C89 C 1.339(3) 0.291(2) 0.9648(13) 0.196(16) Uiso 0.50 1 d PD
C90 C 1.374(2) 0.2357(19) 1.0164(12) 0.122(9) Uiso 0.50 1 d PD
C89' C 0.974(3) 0.247(3) 0.9380(17) 0.181(15) Uiso 0.50 1 d PD
C90' C 0.964(4) 0.178(3) 0.9897(19) 0.23(2) Uiso 0.50 1 d PD
C87' C 1.197(4) 0.249(4) 0.896(3) 0.31(3) Uiso 0.50 1 d PD
C88 C 1.315(2) 0.228(2) 0.8137(13) 0.133(10) Uiso 0.50 1 d PD
C88' C 1.279(4) 0.282(3) 0.8493(19) 0.187(15) Uiso 0.50 1 d PD
O14' O 1.086(3) 0.266(3) 0.922(2) 0.34(2) Uiso 0.50 1 d PD

loop_
_atom_site_aniso_label
_atom_site_aniso_U_11
_atom_site_aniso_U_22
_atom_site_aniso_U_33
_atom_site_aniso_U_23
_atom_site_aniso_U_13
_atom_site_aniso_U_12
Pt1 0.0647(2) 0.04391(19) 0.0513(2) -0.00869(15) 0.00400(14) -0.00337(14)
Pt2 0.05644(19) 0.04270(18) 0.04503(18) -0.00747(14) 0.00609(12) 0.00000(12)
Pt3 0.05679(19) 0.04617(19) 0.04378(18) -0.00803(14) -0.00001(12) -0.00118(13)
P1 0.0494(11) 0.0485(12) 0.0460(12) -0.0055(10) 0.0031(8) -0.0054(8)
P2 0.0432(10) 0.0449(12) 0.0446(11) -0.0066(9) 0.0046(8) -0.0001(8)
P3 0.0544(11) 0.0425(11) 0.0431(11) -0.0092(9) 0.0008(8) 0.0009(8)
N1 0.075(5) 0.050(4) 0.056(4) -0.006(4) -0.003(3) -0.013(3)
N2 0.090(5) 0.050(4) 0.056(5) -0.009(4) 0.002(4) -0.003(4)
N3 0.062(4) 0.054(4) 0.064(5) -0.011(4) 0.016(3) 0.004(3)
N4 0.091(5) 0.047(4) 0.043(4) -0.007(3) 0.007(4) -0.004(4)
N5 0.066(4) 0.053(4) 0.060(4) -0.013(4) -0.004(3) -0.002(3)
N6 0.071(4) 0.045(4) 0.044(4) -0.003(3) -0.003(3) -0.004(3)
C1 0.070(6) 0.065(6) 0.071(6) -0.003(5) -0.004(4) -0.016(5)
C2 0.092(8) 0.084(8) 0.094(8) 0.010(7) -0.025(6) -0.031(6)
C3 0.123(10) 0.085(8) 0.089(8) -0.003(7) -0.035(7) -0.050(7)
C4 0.109(9) 0.064(7) 0.088(8) -0.023(6) -0.017(6) -0.023(6)
C5 0.105(8) 0.043(5) 0.064(6) 0.001(5) -0.011(5) -0.017(5)
C6 0.098(7) 0.052(6) 0.064(6) -0.015(5) 0.005(5) -0.006(5)
C7 0.194(14) 0.073(8) 0.062(7) -0.034(6) 0.006(8) -0.023(8)
C8 0.140(12) 0.113(11) 0.093(10) -0.042(8) 0.019(8) 0.025(9)
C9 0.115(9) 0.079(8) 0.090(8) -0.028(7) 0.017(7) 0.018(6)
C10 0.084(7) 0.054(6) 0.067(6) -0.007(5) 0.010(5) 0.009(5)
C11 0.077(6) 0.066(6) 0.063(6) 0.002(5) 0.012(5) 0.008(5)
C12 0.061(5) 0.054(5) 0.053(5) -0.008(4) 0.004(4) 0.005(4)
C13 0.067(6) 0.074(7) 0.060(6) -0.004(5) 0.003(4) -0.007(4)
C14 0.057(6) 0.110(9) 0.073(7) -0.007(6) 0.005(4) 0.001(5)
C15 0.073(7) 0.133(11) 0.088(8) -0.008(8) 0.001(6) 0.020(7)
C16 0.079(7) 0.097(8) 0.070(7) -0.005(6) 0.013(5) 0.023(6)
C17 0.078(6) 0.044(5) 0.083(7) -0.004(5) 0.030(5) 0.007(4)
C18 0.077(7) 0.072(7) 0.110(9) 0.004(7) 0.040(6) 0.007(5)
C19 0.092(8) 0.097(9) 0.098(9) -0.008(7) 0.043(7) 0.023(6)
C20 0.143(11) 0.083(8) 0.083(8) -0.026(6) 0.036(8) 0.016(7)
C21 0.109(8) 0.058(6) 0.047(5) -0.009(5) 0.025(5) 0.008(5)
C22 0.101(7) 0.051(5) 0.051(5) -0.012(4) 0.012(5) -0.001(5)
C23 0.144(11) 0.080(8) 0.062(7) -0.024(6) 0.015(7) -0.002(7)
C24 0.158(12) 0.076(8) 0.071(8) -0.011(6) -0.020(8) -0.030(8)
C25 0.111(8) 0.075(7) 0.066(7) -0.015(6) -0.015(6) -0.012(6)
C26 0.088(7) 0.055(6) 0.058(6) 0.001(5) -0.018(5) -0.014(5)
C27 0.063(5) 0.050(5) 0.068(6) -0.003(4) -0.005(4) -0.005(4)
C28 0.070(5) 0.044(5) 0.056(5) -0.009(4) -0.004(4) -0.003(4)
C29 0.048(5) 0.066(6) 0.080(6) -0.021(5) 0.005(4) 0.001(4)
C30 0.064(6) 0.073(7) 0.115(9) -0.024(6) 0.002(5) 0.003(5)
C31 0.063(7) 0.081(8) 0.128(10) -0.018(7) -0.012(6) -0.005(5)
C32 0.074(7) 0.063(6) 0.099(8) 0.001(6) -0.033(6) -0.014(5)
C33 0.056(6) 0.082(7) 0.078(7) -0.022(6) 0.004(4) -0.006(4)
C34 0.068(7) 0.087(8) 0.101(9) -0.006(7) 0.009(6) -0.001(5)
C35 0.064(6) 0.076(7) 0.104(9) 0.004(6) -0.002(6) 0.000(5)
C36 0.063(6) 0.069(7) 0.088(7) 0.001(6) -0.022(5) -0.014(5)
C37 0.070(6) 0.046(5) 0.069(6) 0.000(5) -0.011(4) -0.010(4)
C38 0.091(7) 0.044(5) 0.058(6) -0.001(4) -0.015(5) -0.010(4)
C39 0.083(7) 0.073(7) 0.089(8) 0.004(6) -0.033(6) -0.011(5)
C40 0.123(9) 0.070(7) 0.064(7) -0.017(6) -0.024(6) -0.011(6)
C41 0.110(8) 0.066(7) 0.056(6) -0.013(5) -0.004(5) 0.002(5)
C42 0.094(6) 0.037(5) 0.046(5) -0.006(4) -0.003(4) -0.007(4)
C43 0.080(6) 0.054(5) 0.049(5) -0.002(4) 0.010(4) 0.003(4)
C44 0.068(5) 0.045(5) 0.046(5) -0.009(4) 0.003(4) 0.001(4)
C45 0.074(6) 0.065(6) 0.065(6) -0.014(5) 0.006(4) -0.002(4)
C46 0.077(7) 0.109(9) 0.086(8) -0.037(7) 0.016(5) 0.004(6)
C47 0.099(9) 0.117(10) 0.086(8) -0.033(7) 0.027(6) 0.021(7)
C48 0.092(8) 0.073(7) 0.076(7) -0.025(6) 0.019(5) -0.003(5)
C49 0.069(5) 0.038(4) 0.046(5) 0.001(4) 0.007(4) 0.003(3)
C50 0.061(5) 0.042(4) 0.046(4) -0.008(4) 0.008(3) 0.004(3)
C51 0.051(5) 0.080(7) 0.055(5) -0.004(5) 0.003(4) -0.022(4)
C52 0.075(7) 0.099(9) 0.093(8) 0.003(7) 0.010(5) -0.035(6)
C53 0.113(11) 0.152(14) 0.105(10) 0.027(10) 0.007(8) -0.076(10)
C54 0.067(9) 0.21(2) 0.111(11) 0.007(11) 0.008(7) -0.045(10)
C55 0.086(9) 0.143(13) 0.155(13) -0.016(11) 0.058(8) -0.014(8)
C56 0.077(7) 0.113(10) 0.102(9) -0.017(7) 0.039(6) -0.024(6)
C57 0.059(5) 0.058(5) 0.042(5) -0.003(4) 0.002(3) 0.007(4)
C58 0.108(8) 0.102(9) 0.057(6) -0.002(6) -0.006(5) 0.011(6)
C59 0.155(12) 0.125(12) 0.056(7) -0.013(7) -0.020(7) -0.010(9)
C60 0.097(9) 0.164(15) 0.055(7) 0.008(9) -0.009(6) -0.032(9)
C61 0.064(6) 0.125(11) 0.065(7) 0.040(7) -0.005(5) 0.003(6)
C62 0.059(6) 0.091(8) 0.075(7) -0.004(6) 0.010(4) 0.005(5)
C63 0.053(5) 0.052(5) 0.071(6) -0.011(4) 0.002(4) 0.004(4)
C64 0.063(6) 0.054(6) 0.106(8) -0.002(5) 0.024(5) 0.002(4)
C65 0.062(8) 0.085(9) 0.196(16) -0.026(10) 0.031(8) -0.015(6)
C66 0.048(8) 0.095(10) 0.26(2) -0.044(12) -0.017(10) 0.000(6)
C67 0.083(10) 0.104(10) 0.202(17) -0.067(11) -0.075(10) 0.021(7)
C68 0.070(6) 0.081(7) 0.095(8) -0.024(6) -0.018(5) 0.007(5)
C69 0.060(5) 0.046(5) 0.055(5) -0.007(4) 0.006(4) 0.003(4)
C70 0.068(6) 0.063(6) 0.073(6) -0.014(5) 0.014(4) -0.006(4)
C71 0.082(7) 0.060(6) 0.108(9) -0.006(6) 0.030(6) -0.018(5)
C72 0.075(7) 0.070(7) 0.132(11) -0.013(7) 0.007(7) -0.021(5)
C73 0.081(7) 0.074(7) 0.113(9) -0.010(7) -0.027(6) -0.020(5)
C74 0.068(6) 0.050(5) 0.085(7) -0.010(5) -0.008(5) -0.009(4)
C75 0.063(5) 0.038(4) 0.054(5) -0.009(4) 0.001(4) 0.000(3)
C76 0.077(6) 0.048(5) 0.060(6) -0.004(4) -0.001(4) 0.002(4)
C77 0.096(7) 0.052(6) 0.081(7) -0.005(5) 0.004(5) 0.013(5)
C78 0.117(9) 0.075(8) 0.129(11) -0.026(8) 0.014(8) 0.042(7)
C79 0.153(11) 0.071(7) 0.087(8) 0.002(6) 0.036(7) 0.052(7)
C80 0.101(7) 0.067(7) 0.070(7) -0.012(5) 0.008(5) 0.024(5)
Cl1 0.094(2) 0.118(3) 0.110(2) -0.033(2) 0.0234(17) -0.0079(17)
Cl2 0.0713(16) 0.125(3) 0.0669(16) -0.0130(16) -0.0001(12) -0.0183(14)
Cl3 0.0713(16) 0.111(2) 0.093(2) -0.0482(18) 0.0181(13) -0.0181(14)

loop_
_atom_type_symbol
_atom_type_description
_atom_type_scat_dispersion_real
_atom_type_scat_dispersion_imag
_atom_type_scat_source
Pt Pt -1.7033 8.3905 'International Tables Vol C Tables 4.2.6.8 and 6.1.1.4'
P P 0.1023 0.0942 'International Tables Vol C Tables 4.2.6.8 and 6.1.1.4'
N N 0.0061 0.0033 'International Tables Vol C Tables 4.2.6.8 and 6.1.1.4'
C C 0.0033 0.0016 'International Tables Vol C Tables 4.2.6.8 and 6.1.1.4'
Cl Cl 0.1484 0.1585 'International Tables Vol C Tables 4.2.6.8 and 6.1.1.4'
O O 0.0106 0.0060 'International Tables Vol C Tables 4.2.6.8 and 6.1.1.4'
H H 0.0000 0.0000 'International Tables Vol C Tables 4.2.6.8 and 6.1.1.4'

loop_
_geom_angle_atom_site_label_1
_geom_angle_atom_site_label_2
_geom_angle_atom_site_label_3
_geom_angle
N2 Pt1 C12 80.7(3)
N2 Pt1 N1 77.8(3)
C12 Pt1 N1 158.4(3)
N2 Pt1 P1 176.4(2)
C12 Pt1 P1 97.5(2)
N1 Pt1 P1 104.1(2)
C28 Pt2 N4 81.0(3)
C28 Pt2 N3 156.8(3)
N4 Pt2 N3 76.1(3)
C28 Pt2 P2 95.1(2)
N4 Pt2 P2 174.3(2)
N3 Pt2 P2 108.0(2)
N6 Pt3 C44 80.3(3)
N6 Pt3 N5 77.7(3)
C44 Pt3 N5 158.0(3)
N6 Pt3 P3 177.70(19)
C44 Pt3 P3 101.2(2)
N5 Pt3 P3 100.86(19)
C57 P1 C51 98.4(4)
C57 P1 C49 105.4(4)
C51 P1 C49 104.7(4)
C57 P1 Pt1 117.6(3)
C51 P1 Pt1 113.6(3)
C49 P1 Pt1 115.2(3)
C63 P2 C49 106.2(4)
C63 P2 C50 100.2(4)
C49 P2 C50 96.1(3)
C63 P2 Pt2 118.8(3)
C49 P2 Pt2 116.3(3)
C50 P2 Pt2 115.9(3)
C69 P3 C75 97.8(4)
C69 P3 C50 109.7(4)
C75 P3 C50 101.8(3)
C69 P3 Pt3 121.7(3)
C75 P3 Pt3 112.2(3)
C50 P3 Pt3 111.1(3)
C1 N1 C5 119.1(8)
C1 N1 Pt1 128.9(6)
C5 N1 Pt1 111.8(6)
C6 N2 C10 123.8(8)
C6 N2 Pt1 119.1(6)
C10 N2 Pt1 117.1(6)
C17 N3 C21 118.7(7)
C17 N3 Pt2 128.3(6)
C21 N3 Pt2 112.9(6)
C22 N4 C26 123.5(8)
C22 N4 Pt2 120.3(7)
C26 N4 Pt2 116.3(6)
C33 N5 C37 118.2(8)
C33 N5 Pt3 129.6(6)
C37 N5 Pt3 112.0(6)
C42 N6 C38 123.5(7)
C42 N6 Pt3 117.6(6)
C38 N6 Pt3 118.9(6)
N1 C1 C2 121.9(10)
C3 C2 C1 119.1(11)
C2 C3 C4 120.9(10)
C5 C4 C3 117.0(11)
N1 C5 C4 122.0(10)
N1 C5 C6 116.6(8)
C4 C5 C6 121.4(10)
N2 C6 C7 118.4(11)
N2 C6 C5 114.4(8)
C7 C6 C5 127.2(10)
C6 C7 C8 119.4(12)
C9 C8 C7 119.9(11)
C8 C9 C10 121.0(12)
N2 C10 C9 117.4(10)
N2 C10 C11 112.6(8)
C9 C10 C11 130.0(10)
C16 C11 C12 119.8(10)
C16 C11 C10 122.6(9)
C12 C11 C10 117.3(8)
C13 C12 C11 117.2(8)
C13 C12 Pt1 130.5(7)
C11 C12 Pt1 112.1(7)
C14 C13 C12 120.4(9)
C15 C14 C13 121.1(11)
C16 C15 C14 119.2(11)
C15 C16 C11 122.3(11)
N3 C17 C18 122.0(10)
C19 C18 C17 118.9(11)
C18 C19 C20 119.1(10)
C21 C20 C19 120.1(11)
N3 C21 C20 121.0(11)
N3 C21 C22 114.9(8)
C20 C21 C22 124.1(10)
N4 C22 C23 119.7(10)
N4 C22 C21 115.6(8)
C23 C22 C21 124.6(10)
C24 C23 C22 118.2(11)
C25 C24 C23 120.7(11)
C24 C25 C26 120.0(11)
N4 C26 C25 118.0(10)
N4 C26 C27 113.2(8)
C25 C26 C27 128.9(10)
C32 C27 C28 123.0(9)
C32 C27 C26 120.1(9)
C28 C27 C26 116.9(8)
C29 C28 C27 114.1(8)
C29 C28 Pt2 133.0(6)
C27 C28 Pt2 112.7(6)
C30 C29 C28 123.9(9)
C31 C30 C29 119.4(11)
C30 C31 C32 121.1(10)
C31 C32 C27 118.5(10)
N5 C33 C34 122.8(9)
C33 C34 C35 118.0(10)
C36 C35 C34 119.1(10)
C35 C36 C37 120.5(10)
N5 C37 C36 121.3(9)
N5 C37 C38 116.1(8)
C36 C37 C38 122.6(9)
N6 C38 C39 118.5(9)
N6 C38 C37 115.0(8)
C39 C38 C37 126.5(10)
C40 C39 C38 118.9(10)
C41 C40 C39 119.8(10)
C42 C41 C40 120.6(10)
N6 C42 C41 118.8(9)
N6 C42 C43 113.0(7)
C41 C42 C43 128.2(9)
C48 C43 C44 122.3(9)
C48 C43 C42 120.9(9)
C44 C43 C42 116.8(7)
C45 C44 C43 116.6(8)
C45 C44 Pt3 131.5(6)
C43 C44 Pt3 112.0(6)
C44 C45 C46 121.8(9)
C47 C46 C45 120.0(10)
C46 C47 C48 119.7(10)
C47 C48 C43 119.4(10)
P1 C49 P2 119.6(4)
P3 C50 P2 122.2(4)
C52 C51 C56 119.4(9)
C52 C51 P1 116.1(8)
C56 C51 P1 124.3(7)
C51 C52 C53 120.3(12)
C54 C53 C52 117.4(13)
C55 C54 C53 121.8(12)
C54 C55 C56 119.7(14)
C55 C56 C51 121.0(12)
C58 C57 C62 117.0(8)
C58 C57 P1 122.8(7)
C62 C57 P1 119.6(7)
C59 C58 C57 120.4(11)
C60 C59 C58 120.3(13)
C59 C60 C61 120.5(11)
C62 C61 C60 119.3(11)
C61 C62 C57 122.4(11)
C64 C63 C68 117.9(9)
C64 C63 P2 117.5(7)
C68 C63 P2 124.0(7)
C63 C64 C65 119.8(12)
C66 C65 C64 123.0(15)
C65 C66 C67 118.3(14)
C66 C67 C68 120.9(14)
C63 C68 C67 120.1(12)
C70 C69 C74 117.8(8)
C70 C69 P3 119.3(7)
C74 C69 P3 122.1(7)
C71 C70 C69 120.5(10)
C72 C71 C70 121.4(10)
C71 C72 C73 119.1(10)
C72 C73 C74 120.5(10)
C73 C74 C69 120.6(9)
C80 C75 C76 118.8(8)
C80 C75 P3 124.0(7)
C76 C75 P3 117.2(6)
C77 C76 C75 121.0(9)
C76 C77 C78 119.1(10)
C79 C78 C77 121.6(10)
C78 C79 C80 120.3(10)
C79 C80 C75 119.2(9)
O2 Cl1 O4 112.4(7)
O2 Cl1 O1 112.5(7)
O4 Cl1 O1 107.8(6)
O2 Cl1 O3 110.0(7)
O4 Cl1 O3 107.2(6)
O1 Cl1 O3 106.6(7)
O8' Cl2 O6' 115.5(12)
O8' Cl2 O5 120.1(10)
O6' Cl2 O5 106.0(10)
O8' Cl2 O7 123.9(10)
O6' Cl2 O7 44.1(9)
O5 Cl2 O7 116.1(7)
O8' Cl2 O8 67.7(11)
O6' Cl2 O8 148.9(13)
O5 Cl2 O8 96.9(9)
O7 Cl2 O8 106.8(11)
O8' Cl2 O6 38.1(9)
O6' Cl2 O6 83.3(11)
O5 Cl2 O6 115.4(8)
O7 Cl2 O6 113.5(8)
O8 Cl2 O6 105.8(10)
O8' Cl2 O7' 102.1(15)
O6' Cl2 O7' 93.1(15)
O5 Cl2 O7' 117.1(12)
O7 Cl2 O7' 49.6(13)
O8 Cl2 O7' 57.2(14)
O6 Cl2 O7' 126.1(13)
O9 Cl3 O10 113.0(9)
O9 Cl3 O12 115.3(8)
O10 Cl3 O12 130.6(10)
O9 Cl3 O11' 122.0(8)
O10 Cl3 O11' 39.0(9)
O12 Cl3 O11' 114.9(10)
O9 Cl3 O11 116.0(8)
O10 Cl3 O11 106.7(11)
O12 Cl3 O11 40.9(9)
O11' Cl3 O11 120.7(10)
O9 Cl3 O12' 97.7(10)
O10 Cl3 O12' 117.7(13)
O12 Cl3 O12' 65.3(11)
O11' Cl3 O12' 78.6(12)
O11 Cl3 O12' 105.9(13)
O9 Cl3 O10' 90.7(12)
O10 Cl3 O10' 60.8(12)
O12 Cl3 O10' 108.6(14)
O11' Cl3 O10' 99.3(13)
O11 Cl3 O10' 67.6(13)
O12' Cl3 O10' 171.2(16)
O8' O6 Cl2 64.5(17)
O6' O7 O7' 138(3)
O6' O7 Cl2 66.3(15)
O7' O7 Cl2 73.4(19)
Cl2 O8 O7' 67.3(18)
Cl2 O8 O8' 54.0(10)
O7' O8 O8' 100(2)
O7 O6' Cl2 69.6(15)
O7 O7' O8 112(3)
O7 O7' Cl2 57.0(17)
O8 O7' Cl2 55.5(16)
O6 O8' Cl2 77.4(18)
O6 O8' O8 136(2)
Cl2 O8' O8 58.3(11)
O11' O10 Cl3 71.7(18)
O11' O10 O10' 137(3)
Cl3 O10 O10' 66.3(15)
O12 O11 Cl3 67.8(16)
O12 O11 O10' 129(2)
Cl3 O11 O10' 61.0(13)
O11 O12 Cl3 71.2(17)
O11 O12 O12' 130(2)
Cl3 O12 O12' 59.1(12)
O10 O10' Cl3 52.9(13)
O10 O10' O11 89(2)
Cl3 O10' O11 51.4(12)
O10 O11' Cl3 69.3(17)
Cl3 O12' O12 55.5(12)
N7 C81 C82 163(3)
C83 O13 C85 160(3)
C84 C83 O13 114(3)
C86 C85 O13 119(5)
C89 O14 C87 132(3)
C89 O14 C88' 138(3)
C87 O14 C88' 48(2)
C89 O14 C87' 112(3)
C87 O14 C87' 104(3)
C88' O14 C87' 57.1(15)
C88' C87 O14 71(3)
C88' C87 C88 57(2)
O14 C87 C88 109(3)
C90 C89 O14 120(3)
O14' C89' C90' 113(4)
O14' C87' C88' 145(6)
O14' C87' O14 139(5)
C88' C87' O14 60(3)
C88' C88 C87 52(2)
C87 C88' C88 71(3)
C87 C88' C87' 122(4)
C88 C88' C87' 119(4)
C87 C88' O14 61(2)
C88 C88' O14 111(3)
C87' C88' O14 63(3)
C89' O14' C87' 156(5)

loop_
_geom_bond_atom_site_label_1
_geom_bond_atom_site_label_2
_geom_bond_distance
Pt1 N2 2.021(7)
Pt1 C12 2.030(8)
Pt1 N1 2.179(7)
Pt1 P1 2.243(2)
Pt2 C28 2.024(8)
Pt2 N4 2.037(7)
Pt2 N3 2.187(6)
Pt2 P2 2.262(2)
Pt3 N6 2.018(7)
Pt3 C44 2.043(8)
Pt3 N5 2.184(7)
Pt3 P3 2.262(2)
P1 C57 1.814(8)
P1 C51 1.829(8)
P1 C49 1.842(8)
P2 C63 1.816(8)
P2 C49 1.851(8)
P2 C50 1.855(8)
P3 C69 1.815(8)
P3 C75 1.817(8)
P3 C50 1.835(8)
N1 C1 1.323(11)
N1 C5 1.370(12)
N2 C6 1.353(11)
N2 C10 1.363(11)
N3 C17 1.349(11)
N3 C21 1.367(11)
N4 C22 1.304(11)
N4 C26 1.362(11)
N5 C33 1.334(11)
N5 C37 1.362(11)
N6 C42 1.332(11)
N6 C38 1.350(11)
C1 C2 1.382(13)
C2 C3 1.356(16)
C3 C4 1.398(16)
C4 C5 1.379(13)
C5 C6 1.467(13)
C6 C7 1.394(14)
C7 C8 1.396(17)
C8 C9 1.360(16)
C9 C10 1.394(13)
C10 C11 1.452(14)
C11 C16 1.399(13)
C11 C12 1.414(12)
C12 C13 1.406(12)
C13 C14 1.402(12)
C14 C15 1.375(15)
C15 C16 1.344(15)
C17 C18 1.411(12)
C18 C19 1.358(16)
C19 C20 1.405(16)
C20 C21 1.374(13)
C21 C22 1.464(14)
C22 C23 1.391(14)
C23 C24 1.377(16)
C24 C25 1.356(16)
C25 C26 1.372(13)
C26 C27 1.464(13)
C27 C32 1.393(12)
C27 C28 1.410(11)
C28 C29 1.401(11)
C29 C30 1.374(12)
C30 C31 1.356(15)
C31 C32 1.381(15)
C33 C34 1.390(12)
C34 C35 1.393(15)
C35 C36 1.357(14)
C36 C37 1.373(12)
C37 C38 1.469(13)
C38 C39 1.386(13)
C39 C40 1.385(15)
C40 C41 1.367(14)
C41 C42 1.361(12)
C42 C43 1.468(12)
C43 C48 1.381(12)
C43 C44 1.401(11)
C44 C45 1.356(11)
C45 C46 1.407(12)
C46 C47 1.362(15)
C47 C48 1.371(14)
C51 C52 1.372(13)
C51 C56 1.396(14)
C52 C53 1.429(14)
C53 C54 1.40(2)
C54 C55 1.35(2)
C55 C56 1.381(14)
C57 C58 1.395(13)
C57 C62 1.406(12)
C58 C59 1.392(14)
C59 C60 1.373(18)
C60 C61 1.374(17)
C61 C62 1.366(13)
C63 C64 1.365(12)
C63 C68 1.382(13)
C64 C65 1.395(14)
C65 C66 1.31(2)
C66 C67 1.37(2)
C67 C68 1.395(15)
C69 C70 1.380(11)
C69 C74 1.384(12)
C70 C71 1.372(12)
C71 C72 1.348(15)
C72 C73 1.367(15)
C73 C74 1.376(12)
C75 C80 1.385(12)
C75 C76 1.395(11)
C76 C77 1.353(12)
C77 C78 1.365(15)
C78 C79 1.348(15)
C79 C80 1.378(13)
Cl1 O2 1.376(12)
Cl1 O4 1.434(10)
Cl1 O1 1.441(12)
Cl1 O3 1.468(12)
Cl2 O8' 1.36(2)
Cl2 O6' 1.37(2)
Cl2 O5 1.384(11)
Cl2 O7 1.400(15)
Cl2 O8 1.43(2)
Cl2 O6 1.469(16)
Cl2 O7' 1.60(4)
Cl3 O9 1.396(9)
Cl3 O10 1.396(19)
Cl3 O12 1.401(18)
Cl3 O11' 1.417(18)
Cl3 O11 1.432(18)
Cl3 O12' 1.46(3)
Cl3 O10' 1.60(3)
O6 O8' 0.93(2)
O7 O6' 1.04(2)
O7 O7' 1.27(4)
O8 O7' 1.46(4)
O8 O8' 1.55(3)
O10 O11' 0.94(2)
O10 O10' 1.53(3)
O11 O12 0.99(2)
O11 O10' 1.69(4)
O12 O12' 1.54(3)
N7 C81 0.98(2)
C81 C82 1.48(3)
O13 C83 1.64(3)
O13 C85 1.88(4)
C83 C84 1.42(4)
C85 C86 1.32(7)
O14 C89 1.451(19)
O14 C87 1.468(19)
O14 C88' 1.59(5)
O14 C87' 1.64(6)
C87 C88' 1.25(5)
C87 C88 1.494(19)
C89 C90 1.448(19)
C89' O14' 1.450(19)
C89' C90' 1.514(19)
C87' O14' 1.53(2)
C87' C88' 1.55(2)
C88 C88' 1.32(5)
